data_7230936
loop_
_publ_author_name
'Hatcher, Lauren E.'

_publ_section_title
;
 Understanding solid-state photoswitching in [Re(OMe2-bpy)(CO)3(\h1-NO2)]
 crystals via in situ photocrystallography
;
_journal_issue 39
_journal_name_full CrystEngComm
_journal_page_first 5990
_journal_paper_doi 10.1039/C8CE00774H
_journal_volume 20
_journal_year 2018
_chemical_formula_moiety 'C15 H12 N3 O7 Re'
_chemical_formula_sum 'C15 H12 N3 O7 Re'
_chemical_formula_weight 532.48
_chemical_name_systematic
;
Nitro-(4,4'-dimethoxy-2,2'-bipyridine)-rhenium(I)-tricarbonyl
;
_chemical_properties_physical Light-sensitive,Photo-sensitive
_space_group_crystal_system tetragonal
_space_group_IT_number 82
_space_group_name_Hall 'I -4'
_space_group_name_H-M_alt 'I -4'
_symmetry_space_group_name_Hall 'I -4'
_symmetry_space_group_name_H-M 'I -4'
_atom_sites_solution_hydrogens geom
_audit_creation_method SHELXL-2014
_audit_update_record
;
2018-05-11 deposited with the CCDC.
2018-06-19 downloaded from the CCDC.
;
_cell_angle_alpha 90
_cell_angle_beta 90
_cell_angle_gamma 90
_cell_formula_units_Z 8
_cell_length_a 22.3926(19)
_cell_length_b 22.3926(19)
_cell_length_c 6.6569(13)
_cell_measurement_reflns_used 1195
_cell_measurement_temperature 240(2)
_cell_measurement_theta_max 23.4920
_cell_measurement_theta_min 3.6310
_cell_volume 3338.0(8)
_computing_cell_refinement 'CrysAlisPro 1.171.38.43 (Rigaku OD, 2015)'
_computing_data_collection 'CrysAlisPro 1.171.38.43 (Rigaku OD, 2015)'
_computing_data_reduction 'CrysAlisPro 1.171.38.43 (Rigaku OD, 2015)'
_computing_molecular_graphics 'Olex2 (Dolomanov et al., 2009)'
_computing_publication_material 'Olex2 (Dolomanov et al., 2009)'
_computing_structure_refinement 'ShelXL (Sheldrick, 2015)'
_computing_structure_solution 'ShelXS (Sheldrick, 2015)'
_diffrn_ambient_temperature 240(2)
_diffrn_detector_area_resol_mean 10.3795
_diffrn_measured_fraction_theta_full 0.997
_diffrn_measured_fraction_theta_max 0.997
_diffrn_measurement_device_type 'Xcalibur, Atlas, Gemini ultra'
_diffrn_measurement_method '\w scans'
_diffrn_radiation_type MoK\a
_diffrn_radiation_wavelength 0.71073
_diffrn_reflns_av_R_equivalents 0.1261
_diffrn_reflns_av_unetI/netI 0.1582
_diffrn_reflns_Laue_measured_fraction_full 0.997
_diffrn_reflns_Laue_measured_fraction_max 0.997
_diffrn_reflns_limit_h_max 18
_diffrn_reflns_limit_h_min -24
_diffrn_reflns_limit_k_max 19
_diffrn_reflns_limit_k_min -24
_diffrn_reflns_limit_l_max 7
_diffrn_reflns_limit_l_min -7
_diffrn_reflns_number 6200
_diffrn_reflns_point_group_measured_fraction_full 0.995
_diffrn_reflns_point_group_measured_fraction_max 0.995
_diffrn_reflns_theta_full 23.217
_diffrn_reflns_theta_max 23.217
_diffrn_reflns_theta_min 2.877
_diffrn_source_type 'Enhance (Mo) X-ray Source'
_exptl_absorpt_coefficient_mu 7.326
_exptl_absorpt_correction_T_max 0.875
_exptl_absorpt_correction_T_min 0.790
_exptl_absorpt_correction_type analytical
_exptl_absorpt_process_details
;
CrysAlisPro 1.171.38.43 (Rigaku Oxford Diffraction, 2015)
Analytical numeric absorption correction using a multifaceted crystal
            model based on expressions derived by R.C. Clark & J.S. Reid.
(Clark, R. C. & Reid, J. S. (1995). Acta Cryst. A51, 887-897)
Empirical absorption correction using spherical harmonics,
 implemented in SCALE3 ABSPACK scaling algorithm.
;
_exptl_crystal_colour yellow
_exptl_crystal_density_diffrn 2.119
_exptl_crystal_description needle
_exptl_crystal_F_000 2032
_exptl_crystal_size_max 0.288
_exptl_crystal_size_mid 0.023
_exptl_crystal_size_min 0.019
_refine_diff_density_max 2.134
_refine_diff_density_min -1.268
_refine_diff_density_rms 0.196
_refine_ls_abs_structure_details
;
 Flack x determined using 433 quotients [(I+)-(I-)]/[(I+)+(I-)]
 (Parsons, Flack and Wagner, Acta Cryst. B69 (2013) 249-259).
;
_refine_ls_abs_structure_Flack -0.05(4)
_refine_ls_extinction_method none
_refine_ls_goodness_of_fit_ref 1.042
_refine_ls_hydrogen_treatment constr
_refine_ls_matrix_type full
_refine_ls_number_parameters 237
_refine_ls_number_reflns 2377
_refine_ls_number_restraints 225
_refine_ls_restrained_S_all 0.997
_refine_ls_R_factor_all 0.1158
_refine_ls_R_factor_gt 0.0883
_refine_ls_shift/su_max 0.000
_refine_ls_shift/su_mean 0.000
_refine_ls_structure_factor_coef Fsqd
_refine_ls_weighting_details 'w=1/[\s^2^(Fo^2^)+(0.0508P)^2^+110.1451P] where P=(Fo^2^+2Fc^2^)/3'
_refine_ls_weighting_scheme calc
_refine_ls_wR_factor_gt 0.1673
_refine_ls_wR_factor_ref 0.1896
_reflns_Friedel_coverage 0.809
_reflns_Friedel_fraction_full 0.992
_reflns_Friedel_fraction_max 0.992
_reflns_number_gt 1799
_reflns_number_total 2377
_reflns_threshold_expression 'I > 2\s(I)'
_cod_data_source_file c8ce00774h2.cif
_cod_data_source_block PSS_240K
_cod_depositor_comments 'Adding full bibliography for 7230920--7230941.cif.'
_cod_database_code 7230936
_shelx_space_group_comment
;
The symmetry employed for this shelxl refinement is uniquely defined
by the following loop, which should always be used as a source of
symmetry information in preference to the above space-group names.
They are only intended as comments.
;

loop_
_space_group_symop_operation_xyz
'x, y, z'
'y, -x, -z'
'-x, -y, z'
'-y, x, -z'
'x+1/2, y+1/2, z+1/2'
'y+1/2, -x+1/2, -z+1/2'
'-x+1/2, -y+1/2, z+1/2'
'-y+1/2, x+1/2, -z+1/2'

loop_
_atom_site_label
_atom_site_type_symbol
_atom_site_fract_x
_atom_site_fract_y
_atom_site_fract_z
_atom_site_U_iso_or_equiv
_atom_site_adp_type
_atom_site_occupancy
_atom_site_site_symmetry_order
_atom_site_calc_flag
_atom_site_refinement_flags_posn
_atom_site_refinement_flags_adp
C1 C 0.6386(17) 0.5586(16) 0.862(7) 0.046(5) Uani 1 1 d . U
C2 C 0.6758(17) 0.6031(18) 0.516(7) 0.044(5) Uani 1 1 d . U
C3 C 0.6309(18) 0.4924(17) 0.521(7) 0.045(5) Uani 1 1 d . U
C4 C 0.7828(17) 0.5217(17) 0.299(6) 0.045(9) Uani 1 1 d . U
H4 H 0.7617 0.5539 0.2460 0.054 Uiso 1 1 calc R U
C5 C 0.8300(15) 0.5017(15) 0.193(6) 0.038(8) Uani 1 1 d . U
H5 H 0.8427 0.5208 0.0769 0.046 Uiso 1 1 calc R U
C6 C 0.8591(17) 0.4515(17) 0.265(6) 0.040(8) Uani 1 1 d . U
C7 C 0.8417(17) 0.4255(17) 0.440(6) 0.040(8) Uani 1 1 d . U
H7 H 0.8615 0.3919 0.4878 0.048 Uiso 1 1 calc R U
C8 C 0.7956(15) 0.4488(16) 0.542(6) 0.032(6) Uani 1 1 d . U
C9 C 0.7715(16) 0.4251(16) 0.737(5) 0.031(6) Uani 1 1 d . U
C10 C 0.7937(16) 0.3740(16) 0.823(7) 0.040(8) Uani 1 1 d . U
H10 H 0.8239 0.3528 0.7592 0.049 Uiso 1 1 calc R U
C11 C 0.7713(17) 0.3541(16) 1.004(6) 0.040(8) Uani 1 1 d . U
C12 C 0.7244(18) 0.3834(18) 1.082(6) 0.050(10) Uani 1 1 d . U
H12 H 0.7078 0.3697 1.2016 0.060 Uiso 1 1 calc R U
C13 C 0.7006(17) 0.4321(16) 0.993(7) 0.043(8) Uani 1 1 d . U
H13 H 0.6684 0.4514 1.0524 0.051 Uiso 1 1 calc R U
C14 C 0.926(2) 0.452(2) -0.015(7) 0.074(15) Uani 1 1 d . U
H14A H 0.8922 0.4533 -0.1039 0.111 Uiso 1 1 calc R U
H14B H 0.9567 0.4277 -0.0736 0.111 Uiso 1 1 calc R U
H14C H 0.9407 0.4915 0.0071 0.111 Uiso 1 1 calc R U
C15 C 0.7706(18) 0.2812(18) 1.255(6) 0.047(10) Uani 1 1 d . U
H15A H 0.7322 0.2641 1.2259 0.071 Uiso 1 1 calc R U
H15B H 0.7662 0.3126 1.3520 0.071 Uiso 1 1 calc R U
H15C H 0.7965 0.2509 1.3078 0.071 Uiso 1 1 calc R U
N1 N 0.7699(14) 0.5794(14) 0.809(5) 0.046(4) Uani 1 1 d . U
N2 N 0.7637(13) 0.4986(13) 0.476(5) 0.039(4) Uani 1 1 d . U
N3 N 0.7241(13) 0.4541(13) 0.810(5) 0.040(4) Uani 1 1 d . U
O1 O 0.8225(13) 0.5629(15) 0.770(5) 0.079(11) Uani 1 1 d . U
O2 O 0.7640(14) 0.6199(14) 0.926(5) 0.069(8) Uani 1 1 d . U
O3 O 0.6072(17) 0.5687(15) 0.999(6) 0.093(12) Uani 1 1 d . U
O4 O 0.6624(14) 0.6479(13) 0.429(5) 0.067(9) Uani 1 1 d . U
O5 O 0.5939(16) 0.4690(16) 0.429(5) 0.091(12) Uani 1 1 d . U
O6 O 0.9080(12) 0.4264(11) 0.173(5) 0.057(8) Uani 1 1 d . U
O7 O 0.7960(12) 0.3051(12) 1.074(4) 0.049(7) Uani 1 1 d . U
Re1 Re 0.69440(7) 0.53387(7) 0.6605(3) 0.0423(5) Uani 1 1 d . U

loop_
_atom_site_aniso_label
_atom_site_aniso_U_11
_atom_site_aniso_U_22
_atom_site_aniso_U_33
_atom_site_aniso_U_23
_atom_site_aniso_U_13
_atom_site_aniso_U_12
C1 0.043(7) 0.035(9) 0.060(6) 0.003(5) 0.002(5) 0.001(6)
C2 0.036(9) 0.036(5) 0.061(8) 0.005(5) -0.001(6) 0.000(5)
C3 0.040(6) 0.034(8) 0.060(9) 0.004(6) -0.004(6) 0.000(5)
C4 0.041(12) 0.039(12) 0.054(8) 0.012(9) 0.003(9) 0.009(11)
C5 0.035(11) 0.033(11) 0.047(9) 0.009(9) -0.003(9) 0.004(9)
C6 0.037(11) 0.036(12) 0.046(9) 0.012(9) 0.002(9) 0.007(10)
C7 0.038(11) 0.035(11) 0.046(9) 0.011(9) 0.002(9) 0.008(10)
C8 0.027(9) 0.027(8) 0.042(7) 0.001(7) -0.005(7) -0.004(8)
C9 0.028(9) 0.025(8) 0.041(7) -0.001(6) -0.005(7) -0.006(7)
C10 0.040(12) 0.034(9) 0.047(9) 0.007(8) 0.007(9) 0.006(9)
C11 0.039(12) 0.034(10) 0.046(9) 0.007(8) 0.007(9) 0.005(10)
C12 0.049(14) 0.044(12) 0.057(11) 0.012(10) 0.015(11) 0.014(12)
C13 0.039(12) 0.035(10) 0.054(8) 0.005(8) 0.005(9) 0.004(10)
C14 0.08(2) 0.08(3) 0.069(14) 0.038(17) 0.030(17) 0.04(2)
C15 0.04(2) 0.045(17) 0.053(13) 0.014(12) 0.009(13) 0.008(15)
N1 0.045(5) 0.040(7) 0.053(9) 0.008(6) -0.004(5) -0.006(5)
N2 0.035(5) 0.033(6) 0.050(5) 0.006(4) -0.003(4) 0.002(5)
N3 0.035(6) 0.034(5) 0.052(6) 0.003(4) 0.002(5) 0.001(4)
O1 0.047(5) 0.085(18) 0.11(2) -0.033(17) -0.005(6) -0.001(6)
O2 0.060(11) 0.063(12) 0.084(15) -0.018(12) -0.001(10) -0.007(9)
O3 0.11(2) 0.07(2) 0.100(14) -0.002(15) 0.052(17) 0.007(19)
O4 0.07(2) 0.048(8) 0.078(18) 0.017(11) 0.006(16) 0.015(11)
O5 0.083(16) 0.08(2) 0.11(2) 0.001(18) -0.041(18) -0.025(16)
O6 0.054(10) 0.056(13) 0.059(11) 0.025(10) 0.017(10) 0.025(10)
O7 0.050(13) 0.041(9) 0.055(11) 0.015(8) 0.014(9) 0.013(9)
Re1 0.0370(10) 0.0336(10) 0.0562(9) 0.0030(9) -0.0020(9) 0.0012(8)

loop_
_atom_type_symbol
_atom_type_description
_atom_type_scat_dispersion_real
_atom_type_scat_dispersion_imag
_atom_type_scat_source
C C 0.0033 0.0016 'International Tables Vol C Tables 4.2.6.8 and 6.1.1.4'
H H 0.0000 0.0000 'International Tables Vol C Tables 4.2.6.8 and 6.1.1.4'
N N 0.0061 0.0033 'International Tables Vol C Tables 4.2.6.8 and 6.1.1.4'
O O 0.0106 0.0060 'International Tables Vol C Tables 4.2.6.8 and 6.1.1.4'
Re Re -1.0185 7.2310 'International Tables Vol C Tables 4.2.6.8 and 6.1.1.4'

loop_
_exptl_crystal_face_index_h
_exptl_crystal_face_index_k
_exptl_crystal_face_index_l
_exptl_crystal_face_perp_dist
1 -1 0 0.0116
-1 1 1 0.1206
1 -1 -1 0.1391
-1 1 0 0.0116
0 -1 0 0.0096
0 1 0 0.0096

loop_
_geom_angle_atom_site_label_1
_geom_angle_atom_site_label_2
_geom_angle_atom_site_label_3
_geom_angle
O3 C1 Re1 172(4)
O4 C2 Re1 178(4)
O5 C3 Re1 177(4)
C5 C4 N2 125(4)
C4 C5 C6 118(4)
C7 C6 O6 116(3)
C7 C6 C5 121(4)
O6 C6 C5 124(4)
C8 C7 C6 119(4)
C7 C8 N2 123(4)
C7 C8 C9 125(3)
N2 C8 C9 112(3)
N3 C9 C10 123(3)
N3 C9 C8 115(3)
C10 C9 C8 122(3)
C9 C10 C11 120(4)
O7 C11 C12 127(4)
O7 C11 C10 115(3)
C12 C11 C10 118(4)
C11 C12 C13 122(4)
C12 C13 N3 121(4)
O2 N1 O1 117(4)
O2 N1 Re1 124(3)
O1 N1 Re1 119(3)
C4 N2 C8 115(3)
C4 N2 Re1 126(2)
C8 N2 Re1 119(2)
C9 N3 C13 116(3)
C9 N3 Re1 119(3)
C13 N3 Re1 125(3)
C6 O6 C14 117(3)
C11 O7 C15 116(3)
C2 Re1 C1 88.6(18)
C2 Re1 C3 89.2(16)
C1 Re1 C3 89.8(18)
C2 Re1 N2 99.9(15)
C1 Re1 N2 170.4(15)
C3 Re1 N2 94.6(15)
C2 Re1 N3 174.2(16)
C1 Re1 N3 96.8(15)
C3 Re1 N3 92.9(14)
N2 Re1 N3 74.5(12)
C2 Re1 N1 91.0(15)
C1 Re1 N1 93.0(15)
C3 Re1 N1 177.2(17)
N2 Re1 N1 82.7(13)
N3 Re1 N1 86.6(12)

loop_
_geom_bond_atom_site_label_1
_geom_bond_atom_site_label_2
_geom_bond_distance
C1 O3 1.17(5)
C1 Re1 1.92(4)
C2 O4 1.20(4)
C2 Re1 1.87(4)
C3 O5 1.15(5)
C3 Re1 1.94(4)
C4 C5 1.35(5)
C4 N2 1.36(5)
C5 C6 1.38(5)
C6 C7 1.36(5)
C6 O6 1.37(4)
C7 C8 1.34(5)
C8 N2 1.40(4)
C8 C9 1.50(5)
C9 N3 1.34(5)
C9 C10 1.37(5)
C10 C11 1.38(6)
C11 O7 1.31(4)
C11 C12 1.34(5)
C12 C13 1.35(5)
C13 N3 1.42(6)
C14 O6 1.43(5)
C15 O7 1.44(4)
N1 O2 1.20(4)
N1 O1 1.26(4)
N1 Re1 2.21(3)
N2 Re1 2.13(3)
N3 Re1 2.15(3)
